data_7152082
loop_
_publ_author_name
'Fuentes de Arriba, Angel L.'
'Turiel, Mar\'ia G'
'Sim\'on, Luis'
'Sanz, Francisca'
'Boyero, Juan F.'
'Mu\~niz, Francisco M'
'Mor\'an, Joaqu\'in R'
'Alc\'azar, Victoria'

_publ_section_title
;
 Sulfonamide carbazole receptors for anion recognition.
;
_journal_issue 24
_journal_name_full 'Organic &amp; biomolecular chemistry'
_journal_page_first 8321
_journal_page_last 8327
_journal_paper_doi 10.1039/c1ob06126g
_journal_volume 9
_journal_year 2011
_chemical_absolute_configuration rm
_chemical_formula_moiety 'C36 H31 F12 N3 O4 S2, C8 H20 N, Br'
_chemical_formula_sum 'C44 H51 Br F12 N4 O4 S2'
_chemical_formula_weight 1071.92
_chemical_name_systematic
;
?
;
_space_group_IT_number 33
_symmetry_cell_setting orthorhombic
_symmetry_space_group_name_Hall 'P 2c -2n'
_symmetry_space_group_name_H-M 'P n a 21'
_atom_sites_solution_hydrogens geom
_atom_sites_solution_primary direct
_atom_sites_solution_secondary difmap
_audit_creation_method SHELXL-97
_cell_angle_alpha 90.00
_cell_angle_beta 90.00
_cell_angle_gamma 90.00
_cell_formula_units_Z 4
_cell_length_a 18.7203(5)
_cell_length_b 10.3816(3)
_cell_length_c 25.9329(6)
_cell_measurement_reflns_used 8595
_cell_measurement_temperature 298(2)
_cell_measurement_theta_max 66.06
_cell_measurement_theta_min 3.41
_cell_volume 5040.0(2)
_computing_cell_refinement 'SAINT (Bruker 2006)'
_computing_data_collection 'APEX 2 (Bruker 2006)'
_computing_data_reduction 'SAINT (Bruker 2006)'
_computing_molecular_graphics 'Mercury 2.3 (Macrae et al, 2008)'
_computing_publication_material 'Bruker SHELXTL'
_computing_structure_refinement 'SHELXL-97 (Sheldrick, 1997)'
_computing_structure_solution 'SHELXS-97 (Sheldrick, 1990)'
_diffrn_ambient_temperature 298(2)
_diffrn_measured_fraction_theta_full 0.962
_diffrn_measured_fraction_theta_max 0.962
_diffrn_measurement_device_type 'CCD area detector'
_diffrn_measurement_method 'phi and omega scans'
_diffrn_radiation_monochromator graphite
_diffrn_radiation_source 'fine-focus sealed tube'
_diffrn_radiation_type CuK\a
_diffrn_radiation_wavelength 1.54178
_diffrn_reflns_av_R_equivalents 0.0301
_diffrn_reflns_av_sigmaI/netI 0.0291
_diffrn_reflns_limit_h_max 21
_diffrn_reflns_limit_h_min -19
_diffrn_reflns_limit_k_max 11
_diffrn_reflns_limit_k_min -12
_diffrn_reflns_limit_l_max 29
_diffrn_reflns_limit_l_min -30
_diffrn_reflns_number 24282
_diffrn_reflns_theta_full 67.19
_diffrn_reflns_theta_max 67.19
_diffrn_reflns_theta_min 3.41
_exptl_absorpt_coefficient_mu 2.668
_exptl_absorpt_correction_T_max 0.513
_exptl_absorpt_correction_T_min 0.452
_exptl_absorpt_correction_type multi-scan
_exptl_absorpt_process_details 'SADABS (Bruker, 2006)'
_exptl_crystal_colour colorless
_exptl_crystal_density_diffrn 1.413
_exptl_crystal_density_method 'not measured'
_exptl_crystal_description Prismatic
_exptl_crystal_F_000 2200
_exptl_crystal_size_max 0.35
_exptl_crystal_size_mid 0.30
_exptl_crystal_size_min 0.25
_refine_diff_density_max 1.093
_refine_diff_density_min -0.839
_refine_diff_density_rms 0.084
_refine_ls_abs_structure_details 'Flack H D (1983), Acta Cryst. A39, 876-881'
_refine_ls_abs_structure_Flack 0.49(4)
_refine_ls_extinction_method none
_refine_ls_goodness_of_fit_ref 1.048
_refine_ls_hydrogen_treatment constr
_refine_ls_matrix_type full
_refine_ls_number_parameters 571
_refine_ls_number_reflns 6893
_refine_ls_number_restraints 2
_refine_ls_restrained_S_all 1.049
_refine_ls_R_factor_all 0.0615
_refine_ls_R_factor_gt 0.0527
_refine_ls_shift/su_max 0.000
_refine_ls_shift/su_mean 0.000
_refine_ls_structure_factor_coef Fsqd
_refine_ls_weighting_details 'calc w=1/[\s^2^(Fo^2^)+(0.1007P)^2^+3.8098P] where P=(Fo^2^+2Fc^2^)/3'
_refine_ls_weighting_scheme calc
_refine_ls_wR_factor_gt 0.1505
_refine_ls_wR_factor_ref 0.1623
_reflns_number_gt 5926
_reflns_number_total 6893
_reflns_threshold_expression >2sigma(I)
_cod_data_source_file c1ob06126g.txt
_cod_data_source_block twin2
_cod_depositor_comments
;
The following automatic conversions were performed:

'_symmetry_cell_setting' value 'Orthorhombic' changed to
'orthorhombic' according to
/home/saulius/struct/CIF-dictionaries/cif_core.dic dictionary named
'cif_core.dic' version 2.4.1 from 2010-06-29.

Automatic conversion script
Id: cif_fix_values 1715 2011-07-08 13:25:40Z adriana 
;
_cod_original_sg_symbol_Hall P2c-2n
_cod_original_sg_symbol_H-M Pna2(1)
_cod_database_code 7152082

loop_
_symmetry_equiv_pos_as_xyz
'x, y, z'
'-x, -y, z+1/2'
'x+1/2, -y+1/2, z'
'-x+1/2, y+1/2, z+1/2'

loop_
_atom_site_label
_atom_site_type_symbol
_atom_site_fract_x
_atom_site_fract_y
_atom_site_fract_z
_atom_site_U_iso_or_equiv
_atom_site_adp_type
_atom_site_occupancy
_atom_site_symmetry_multiplicity
_atom_site_calc_flag
_atom_site_refinement_flags
Br1 Br 0.06409(3) 0.95810(4) 0.37777(6) 0.05877(18) Uani 1 1 d .
S1 S 0.48387(9) 0.28376(16) 0.49397(5) 0.0373(4) Uani 1 1 d .
S2 S 0.48439(9) 0.28324(16) 0.26162(5) 0.0374(4) Uani 1 1 d .
O1 O 0.4693(3) 0.2778(6) 0.5475(2) 0.0562(16) Uani 1 1 d .
O2 O 0.4323(3) 0.3345(5) 0.4588(2) 0.0477(13) Uani 1 1 d .
O3 O 0.4332(2) 0.3351(6) 0.2966(2) 0.0485(14) Uani 1 1 d .
O4 O 0.4678(3) 0.2778(5) 0.20768(19) 0.0492(13) Uani 1 1 d .
N1 N 0.50403(15) 0.1759(3) 0.3770(3) 0.0346(6) Uani 1 1 d .
H1N H 0.4939 0.2567 0.3771 0.041 Uiso 1 1 calc R
N2 N 0.5533(3) 0.3732(7) 0.4849(3) 0.0470(16) Uani 1 1 d .
H2N H 0.5484 0.4389 0.4650 0.056 Uiso 1 1 calc R
N3 N 0.5550(3) 0.3719(6) 0.2707(3) 0.0434(15) Uani 1 1 d .
H3N H 0.5505 0.4347 0.2921 0.052 Uiso 1 1 calc R
N4 N 0.28174(18) -0.4808(4) 0.3767(4) 0.0591(10) Uani 1 1 d .
C1 C 0.5192(4) 0.0281(7) 0.5089(3) 0.0374(16) Uani 1 1 d .
H1 H 0.5172 0.0486 0.5437 0.045 Uiso 1 1 calc R
C2 C 0.5336(4) -0.0922(7) 0.4958(3) 0.0366(14) Uani 1 1 d .
C3 C 0.5408(3) -0.1242(7) 0.4420(3) 0.0333(14) Uani 1 1 d .
H3 H 0.5521 -0.2076 0.4317 0.040 Uiso 1 1 calc R
C4 C 0.5303(4) -0.0250(7) 0.4052(3) 0.0328(14) Uani 1 1 d .
C5 C 0.5304(3) -0.0283(7) 0.3489(3) 0.0327(14) Uani 1 1 d .
C6 C 0.5391(4) -0.1210(7) 0.3134(3) 0.0412(16) Uani 1 1 d .
H6 H 0.5492 -0.2041 0.3247 0.049 Uiso 1 1 calc R
C7 C 0.5339(4) -0.0998(7) 0.2618(3) 0.0427(16) Uani 1 1 d .
C8 C 0.5166(4) 0.0334(7) 0.2465(3) 0.0382(16) Uani 1 1 d .
H8 H 0.5111 0.0518 0.2116 0.046 Uiso 1 1 calc R
C9 C 0.5081(3) 0.1312(7) 0.2815(3) 0.0353(15) Uani 1 1 d .
C10 C 0.5120(3) 0.1007(7) 0.3342(3) 0.0326(15) Uani 1 1 d .
C11 C 0.5151(3) 0.0999(7) 0.4207(2) 0.0315(15) Uani 1 1 d .
C12 C 0.5070(4) 0.1260(6) 0.4729(2) 0.0322(14) Uani 1 1 d .
C13 C 0.5413(5) -0.2080(8) 0.5346(4) 0.057(2) Uani 1 1 d .
C14 C 0.5319(6) -0.1644(10) 0.5886(4) 0.082(3) Uani 1 1 d .
H14A H 0.4846 -0.1305 0.5930 0.123 Uiso 1 1 calc R
H14B H 0.5664 -0.0986 0.5963 0.123 Uiso 1 1 calc R
H14C H 0.5388 -0.2360 0.6115 0.123 Uiso 1 1 calc R
C15 C 0.4811(7) -0.3018(9) 0.5237(4) 0.080(3) Uani 1 1 d .
H15A H 0.4860 -0.3761 0.5454 0.120 Uiso 1 1 calc R
H15B H 0.4830 -0.3279 0.4882 0.120 Uiso 1 1 calc R
H15C H 0.4361 -0.2609 0.5304 0.120 Uiso 1 1 calc R
C16 C 0.6098(7) -0.2773(8) 0.5246(4) 0.083(3) Uani 1 1 d .
H16A H 0.6482 -0.2161 0.5227 0.124 Uiso 1 1 calc R
H16B H 0.6065 -0.3232 0.4926 0.124 Uiso 1 1 calc R
H16C H 0.6189 -0.3370 0.5521 0.124 Uiso 1 1 calc R
C17 C 0.5394(5) -0.2026(7) 0.2222(3) 0.050(2) Uani 1 1 d .
C18 C 0.6107(6) -0.2762(12) 0.2283(4) 0.093(4) Uani 1 1 d .
H18A H 0.6484 -0.2285 0.2120 0.140 Uiso 1 1 calc R
H18B H 0.6067 -0.3595 0.2124 0.140 Uiso 1 1 calc R
H18C H 0.6213 -0.2864 0.2643 0.140 Uiso 1 1 calc R
C19 C 0.5424(11) -0.1502(12) 0.1668(4) 0.159(7) Uani 1 1 d .
H19A H 0.5871 -0.1068 0.1614 0.238 Uiso 1 1 calc R
H19B H 0.5038 -0.0908 0.1615 0.238 Uiso 1 1 calc R
H19C H 0.5382 -0.2203 0.1428 0.238 Uiso 1 1 calc R
C20 C 0.4784(7) -0.3081(11) 0.2338(6) 0.104(4) Uani 1 1 d .
H20A H 0.4661 -0.3520 0.2024 0.156 Uiso 1 1 calc R
H20B H 0.4368 -0.2658 0.2473 0.156 Uiso 1 1 calc R
H20C H 0.4958 -0.3692 0.2585 0.156 Uiso 1 1 calc R
C21 C 0.6237(4) 0.3517(8) 0.5077(3) 0.0497(19) Uani 1 1 d .
C22 C 0.6347(3) 0.2818(5) 0.5516(3) 0.0521(19) Uani 1 1 d .
H22 H 0.5967 0.2424 0.5685 0.063 Uiso 1 1 calc R
C23 C 0.7041(6) 0.2707(11) 0.5706(4) 0.082(3) Uani 1 1 d .
C24 C 0.7600(5) 0.3400(10) 0.5470(6) 0.092(4) Uani 1 1 d .
H24 H 0.8062 0.3345 0.5600 0.110 Uiso 1 1 calc R
C25 C 0.7458(5) 0.4166(8) 0.5044(4) 0.063(2) Uani 1 1 d .
C26 C 0.67505(15) 0.4264(3) 0.48420(13) 0.0522(19) Uani 1 1 d .
H26 H 0.6642 0.4803 0.4566 0.063 Uiso 1 1 calc R
C27 C 0.71626(15) 0.2067(3) 0.61837(13) 0.128(5) Uani 1 1 d R
F1 F 0.68293(15) 0.0796(3) 0.61486(13) 0.216(6) Uani 1 1 d R
F2 F 0.71768(15) 0.2517(3) 0.65800(13) 0.203(5) Uani 1 1 d R
F3 F 0.78256(15) 0.1229(3) 0.61150(13) 0.254(7) Uani 1 1 d R
C28 C 0.80248(15) 0.4946(3) 0.47740(13) 0.075(2) Uani 1 1 d R
F4 F 0.85662(15) 0.5305(3) 0.51450(13) 0.160(4) Uani 1 1 d R
F5 F 0.78251(15) 0.5919(3) 0.45518(13) 0.222(6) Uani 1 1 d R
F6 F 0.83581(15) 0.4162(3) 0.44438(13) 0.139(3) Uani 1 1 d R
C29 C 0.6204(4) 0.3581(6) 0.2484(3) 0.0413(16) Uani 1 1 d .
C30 C 0.6798(3) 0.4209(6) 0.2694(3) 0.0493(18) Uani 1 1 d .
H30 H 0.6741 0.4695 0.2992 0.059 Uiso 1 1 calc R
C31 C 0.7458(4) 0.4130(8) 0.2473(4) 0.063(3) Uani 1 1 d .
C32 C 0.7599(5) 0.3348(10) 0.2070(4) 0.070(3) Uani 1 1 d .
H32 H 0.8059 0.3259 0.1940 0.084 Uiso 1 1 calc R
C33 C 0.7035(5) 0.2692(10) 0.1861(4) 0.071(3) Uani 1 1 d D
C34 C 0.63375(16) 0.2795(3) 0.20757(15) 0.069(3) Uani 1 1 d .
H34 H 0.5966 0.2316 0.1934 0.082 Uiso 1 1 calc R
C35 C 0.80214(16) 0.4866(3) 0.26711(15) 0.103(3) Uani 1 1 d R
F7 F 0.78702(16) 0.6150(3) 0.27432(15) 0.180(4) Uani 1 1 d R
F8 F 0.86230(16) 0.4877(3) 0.24470(15) 0.135(3) Uani 1 1 d R
F9 F 0.82647(16) 0.4515(3) 0.31613(15) 0.165(4) Uani 1 1 d R
C36 C 0.70883(16) 0.1799(3) 0.13855(15) 0.146(7) Uani 1 1 d RD
F10 F 0.77849(16) 0.1466(3) 0.13278(15) 0.230(6) Uani 1 1 d R
F11 F 0.70244(16) 0.2616(3) 0.10483(15) 0.430(17) Uani 1 1 d R
F12 F 0.66059(16) 0.0890(3) 0.12791(15) 0.285(9) Uani 1 1 d R
C37 C 0.3594(2) -0.4446(4) 0.3777(5) 0.0600(12) Uani 1 1 d .
H37A H 0.3827 -0.4842 0.3483 0.072 Uiso 1 1 calc R
H37B H 0.3806 -0.4812 0.4086 0.072 Uiso 1 1 calc R
C38 C 0.3758(3) -0.3011(5) 0.3769(7) 0.095(2) Uani 1 1 d .
H38A H 0.3497 -0.2610 0.3494 0.142 Uiso 1 1 calc R
H38B H 0.4261 -0.2885 0.3715 0.142 Uiso 1 1 calc R
H38C H 0.3621 -0.2633 0.4092 0.142 Uiso 1 1 calc R
C39 C 0.2423(6) -0.4309(12) 0.3314(5) 0.095(4) Uani 1 1 d .
H39A H 0.1921 -0.4526 0.3347 0.114 Uiso 1 1 calc R
H39B H 0.2463 -0.3378 0.3304 0.114 Uiso 1 1 calc R
C40 C 0.2704(11) -0.486(2) 0.2828(6) 0.175(8) Uani 1 1 d .
H40A H 0.3161 -0.5245 0.2891 0.262 Uiso 1 1 calc R
H40B H 0.2755 -0.4182 0.2577 0.262 Uiso 1 1 calc R
H40C H 0.2378 -0.5495 0.2700 0.262 Uiso 1 1 calc R
C41 C 0.2793(3) -0.6282(5) 0.3781(5) 0.0692(14) Uani 1 1 d .
H41A H 0.3066 -0.6615 0.3493 0.083 Uiso 1 1 calc R
H41B H 0.3022 -0.6575 0.4096 0.083 Uiso 1 1 calc R
C42 C 0.2055(4) -0.6835(7) 0.3759(8) 0.109(3) Uani 1 1 d .
H42A H 0.1817 -0.6690 0.4082 0.164 Uiso 1 1 calc R
H42B H 0.2082 -0.7743 0.3693 0.164 Uiso 1 1 calc R
H42C H 0.1791 -0.6425 0.3487 0.164 Uiso 1 1 calc R
C43 C 0.2450(5) -0.4252(10) 0.4251(5) 0.079(3) Uani 1 1 d .
H43A H 0.1951 -0.4506 0.4244 0.095 Uiso 1 1 calc R
H43B H 0.2465 -0.3320 0.4229 0.095 Uiso 1 1 calc R
C44 C 0.2771(9) -0.4664(11) 0.4790(4) 0.102(3) Uani 1 1 d .
H44A H 0.2740 -0.5583 0.4827 0.153 Uiso 1 1 calc R
H44B H 0.2506 -0.4257 0.5062 0.153 Uiso 1 1 calc R
H44C H 0.3263 -0.4403 0.4809 0.153 Uiso 1 1 calc R

loop_
_atom_site_aniso_label
_atom_site_aniso_U_11
_atom_site_aniso_U_22
_atom_site_aniso_U_33
_atom_site_aniso_U_23
_atom_site_aniso_U_13
_atom_site_aniso_U_12
Br1 0.0924(4) 0.0425(2) 0.0414(3) -0.0013(5) -0.0008(6) -0.0069(2)
S1 0.0431(9) 0.0374(9) 0.0313(8) -0.0036(7) -0.0003(7) 0.0063(7)
S2 0.0433(9) 0.0354(9) 0.0334(9) 0.0016(7) -0.0046(7) 0.0076(7)
O1 0.063(3) 0.065(4) 0.041(3) -0.010(3) 0.015(3) 0.015(3)
O2 0.053(3) 0.041(3) 0.050(3) 0.008(3) 0.005(2) 0.016(2)
O3 0.041(2) 0.054(3) 0.051(4) 0.007(3) 0.011(2) 0.013(2)
O4 0.075(3) 0.045(3) 0.028(3) 0.002(2) -0.006(3) 0.006(3)
N1 0.0444(14) 0.0302(13) 0.0292(15) 0.009(3) -0.005(3) 0.0055(12)
N2 0.057(4) 0.049(4) 0.035(4) 0.003(3) -0.011(3) 0.001(3)
N3 0.048(3) 0.027(3) 0.055(4) -0.010(3) 0.005(3) -0.003(2)
N4 0.0436(17) 0.061(2) 0.073(3) -0.017(5) -0.007(4) 0.0150(16)
C1 0.044(3) 0.048(4) 0.020(3) 0.004(3) -0.004(3) 0.003(3)
C2 0.050(4) 0.035(4) 0.024(3) 0.007(3) -0.005(3) 0.004(3)
C3 0.037(3) 0.032(4) 0.030(4) -0.001(3) 0.001(3) 0.006(3)
C4 0.040(3) 0.033(3) 0.025(3) 0.001(3) -0.007(3) -0.003(3)
C5 0.034(3) 0.034(3) 0.030(3) 0.002(3) -0.004(3) 0.007(3)
C6 0.055(4) 0.033(4) 0.035(4) 0.001(3) 0.001(3) 0.001(3)
C7 0.056(4) 0.034(4) 0.038(4) 0.003(3) -0.009(3) 0.005(3)
C8 0.045(3) 0.033(4) 0.036(4) 0.004(3) -0.005(3) 0.007(3)
C9 0.028(3) 0.040(4) 0.038(4) -0.007(3) -0.001(3) 0.001(3)
C10 0.036(3) 0.028(3) 0.034(4) 0.004(3) 0.000(3) 0.011(3)
C11 0.031(3) 0.040(4) 0.023(3) 0.004(3) -0.001(2) -0.005(3)
C12 0.047(3) 0.026(3) 0.023(3) -0.006(3) 0.003(3) 0.005(3)
C13 0.069(5) 0.052(5) 0.049(5) 0.026(4) -0.005(4) 0.009(4)
C14 0.146(8) 0.057(5) 0.042(5) 0.008(4) 0.019(5) 0.009(5)
C15 0.125(9) 0.052(5) 0.063(6) 0.007(4) 0.021(5) -0.005(5)
C16 0.138(9) 0.056(5) 0.055(5) 0.009(4) -0.015(5) 0.047(5)
C17 0.084(6) 0.035(4) 0.030(4) 0.002(3) -0.007(4) 0.012(4)
C18 0.075(6) 0.121(9) 0.083(8) -0.044(7) -0.004(5) 0.030(6)
C19 0.39(2) 0.061(6) 0.027(5) -0.011(4) 0.024(8) 0.062(10)
C20 0.103(8) 0.076(7) 0.133(11) -0.058(7) 0.024(7) -0.019(6)
C21 0.056(4) 0.058(5) 0.035(4) 0.005(3) -0.012(3) -0.009(4)
C22 0.055(4) 0.053(4) 0.048(4) 0.017(3) -0.014(3) -0.013(4)
C23 0.085(7) 0.093(7) 0.069(7) 0.006(6) -0.038(6) 0.003(6)
C24 0.054(6) 0.077(7) 0.144(11) 0.016(7) -0.027(6) -0.013(5)
C25 0.059(5) 0.059(5) 0.071(6) 0.003(5) -0.004(4) -0.006(4)
C26 0.052(4) 0.038(4) 0.067(5) -0.009(4) 0.002(4) -0.002(3)
C27 0.068(5) 0.228(14) 0.089(7) 0.075(8) -0.056(5) -0.045(7)
F1 0.246(8) 0.180(7) 0.224(9) 0.166(7) -0.166(8) -0.126(7)
F2 0.350(14) 0.192(8) 0.068(4) 0.046(5) -0.095(7) -0.019(9)
F3 0.231(11) 0.237(12) 0.295(15) 0.169(11) -0.074(11) 0.050(10)
C28 0.027(3) 0.085(5) 0.114(7) 0.013(5) 0.009(3) -0.012(4)
F4 0.103(5) 0.173(7) 0.204(9) -0.062(6) 0.052(5) -0.071(4)
F5 0.075(3) 0.127(5) 0.464(17) 0.181(8) 0.045(6) 0.007(4)
F6 0.082(3) 0.174(6) 0.161(7) 0.036(5) 0.044(4) 0.003(4)
C29 0.046(4) 0.025(3) 0.052(4) 0.013(3) 0.007(3) 0.009(3)
C30 0.051(4) 0.042(4) 0.056(4) -0.008(4) -0.002(3) 0.011(3)
C31 0.044(4) 0.047(4) 0.099(8) 0.012(5) -0.003(4) 0.000(4)
C32 0.056(5) 0.085(7) 0.069(6) 0.009(5) 0.019(4) 0.007(5)
C33 0.066(6) 0.081(6) 0.064(6) -0.013(5) 0.025(5) -0.016(5)
C34 0.061(5) 0.087(7) 0.058(6) 0.005(5) 0.017(4) -0.003(5)
C35 0.090(7) 0.103(8) 0.116(8) -0.018(7) -0.012(6) 0.016(6)
F7 0.095(4) 0.101(4) 0.343(13) -0.056(6) -0.065(6) -0.013(4)
F8 0.053(3) 0.150(5) 0.202(8) -0.002(5) 0.021(4) -0.030(3)
F9 0.183(7) 0.189(7) 0.122(6) 0.039(5) -0.065(5) -0.101(6)
C36 0.190(14) 0.089(7) 0.158(14) -0.020(8) 0.128(12) 0.007(8)
F10 0.110(5) 0.386(16) 0.193(9) -0.146(11) 0.052(6) 0.037(8)
F11 0.70(5) 0.48(3) 0.110(10) -0.064(16) 0.007(18) 0.09(3)
F12 0.156(7) 0.42(2) 0.277(15) -0.244(16) 0.100(8) -0.060(9)
C37 0.045(2) 0.063(3) 0.072(3) -0.019(5) -0.016(5) 0.016(2)
C38 0.066(3) 0.067(3) 0.150(7) -0.032(8) 0.010(9) 0.002(3)
C39 0.087(7) 0.103(9) 0.095(9) 0.007(6) -0.041(6) 0.037(6)
C40 0.158(14) 0.29(2) 0.076(8) 0.059(12) -0.032(9) 0.055(14)
C41 0.067(3) 0.055(2) 0.086(4) 0.002(6) -0.015(7) 0.005(2)
C42 0.087(4) 0.084(4) 0.157(9) -0.011(10) -0.032(10) -0.018(3)
C43 0.057(5) 0.067(6) 0.115(10) -0.024(5) 0.017(5) 0.003(4)
C44 0.143(10) 0.100(7) 0.062(6) -0.012(5) 0.018(6) 0.017(6)

loop_
_atom_type_symbol
_atom_type_description
_atom_type_scat_dispersion_real
_atom_type_scat_dispersion_imag
_atom_type_scat_source
C C 0.0181 0.0091 'International Tables Vol C Tables 4.2.6.8 and 6.1.1.4'
H H 0.0000 0.0000 'International Tables Vol C Tables 4.2.6.8 and 6.1.1.4'
N N 0.0311 0.0180 'International Tables Vol C Tables 4.2.6.8 and 6.1.1.4'
O O 0.0492 0.0322 'International Tables Vol C Tables 4.2.6.8 and 6.1.1.4'
F F 0.0727 0.0534 'International Tables Vol C Tables 4.2.6.8 and 6.1.1.4'
S S 0.3331 0.5567 'International Tables Vol C Tables 4.2.6.8 and 6.1.1.4'
Br Br -0.6763 1.2805 'International Tables Vol C Tables 4.2.6.8 and 6.1.1.4'

loop_
_geom_angle_atom_site_label_1
_geom_angle_atom_site_label_2
_geom_angle_atom_site_label_3
_geom_angle
O1 S1 O2 120.7(4)
O1 S1 N2 108.9(4)
O2 S1 N2 103.9(3)
O1 S1 C12 107.9(3)
O2 S1 C12 107.9(3)
N2 S1 C12 106.8(4)
O3 S2 O4 119.4(4)
O3 S2 N3 103.9(3)
O4 S2 N3 109.8(4)
O3 S2 C9 109.2(3)
O4 S2 C9 108.2(3)
N3 S2 C9 105.4(3)
C10 N1 C11 108.7(3)
C10 N1 H1N 125.7
C11 N1 H1N 125.7
C21 N2 S1 125.4(6)
C21 N2 H2N 117.3
S1 N2 H2N 117.3
C29 N3 S2 127.5(5)
C29 N3 H3N 116.2
S2 N3 H3N 116.2
C39 N4 C37 114.2(9)
C39 N4 C41 110.8(8)
C37 N4 C41 106.2(3)
C39 N4 C43 107.0(4)
C37 N4 C43 108.8(7)
C41 N4 C43 109.8(8)
C2 C1 C12 123.3(6)
C2 C1 H1 118.3
C12 C1 H1 118.3
C1 C2 C3 119.0(6)
C1 C2 C13 125.2(7)
C3 C2 C13 115.8(7)
C4 C3 C2 118.2(6)
C4 C3 H3 120.9
C2 C3 H3 120.9
C11 C4 C3 120.7(6)
C11 C4 C5 108.3(7)
C3 C4 C5 131.0(8)
C6 C5 C10 121.1(7)
C6 C5 C4 134.7(8)
C10 C5 C4 104.1(7)
C5 C6 C7 123.4(7)
C5 C6 H6 118.3
C7 C6 H6 118.3
C6 C7 C8 115.6(7)
C6 C7 C17 124.0(7)
C8 C7 C17 120.2(6)
C9 C8 C7 122.7(7)
C9 C8 H8 118.6
C7 C8 H8 118.6
C8 C9 C10 118.2(7)
C8 C9 S2 120.7(6)
C10 C9 S2 120.8(5)
N1 C10 C9 131.0(6)
N1 C10 C5 110.1(5)
C9 C10 C5 118.8(6)
C4 C11 C12 119.2(6)
C4 C11 N1 108.8(6)
C12 C11 N1 131.6(7)
C11 C12 C1 119.3(6)
C11 C12 S1 120.3(5)
C1 C12 S1 120.3(5)
C14 C13 C16 114.4(8)
C14 C13 C15 106.6(9)
C16 C13 C15 107.3(8)
C14 C13 C2 111.1(7)
C16 C13 C2 109.6(8)
C15 C13 C2 107.6(7)
C13 C14 H14A 109.5
C13 C14 H14B 109.5
H14A C14 H14B 109.5
C13 C14 H14C 109.5
H14A C14 H14C 109.5
H14B C14 H14C 109.5
C13 C15 H15A 109.5
C13 C15 H15B 109.5
H15A C15 H15B 109.5
C13 C15 H15C 109.5
H15A C15 H15C 109.5
H15B C15 H15C 109.5
C13 C16 H16A 109.5
C13 C16 H16B 109.5
H16A C16 H16B 109.5
C13 C16 H16C 109.5
H16A C16 H16C 109.5
H16B C16 H16C 109.5
C7 C17 C19 113.2(7)
C7 C17 C18 110.1(8)
C19 C17 C18 103.9(9)
C7 C17 C20 108.0(8)
C19 C17 C20 116.2(10)
C18 C17 C20 104.9(8)
C17 C18 H18A 109.5
C17 C18 H18B 109.5
H18A C18 H18B 109.5
C17 C18 H18C 109.5
H18A C18 H18C 109.5
H18B C18 H18C 109.5
C17 C19 H19A 109.5
C17 C19 H19B 109.5
H19A C19 H19B 109.5
C17 C19 H19C 109.5
H19A C19 H19C 109.5
H19B C19 H19C 109.5
C17 C20 H20A 109.5
C17 C20 H20B 109.5
H20A C20 H20B 109.5
C17 C20 H20C 109.5
H20A C20 H20C 109.5
H20B C20 H20C 109.5
C22 C21 C26 124.3(6)
C22 C21 N2 123.6(7)
C26 C21 N2 111.4(6)
C21 C22 C23 118.6(7)
C21 C22 H22 120.7
C23 C22 H22 120.7
C22 C23 C24 119.8(9)
C22 C23 C27 119.6(9)
C24 C23 C27 119.8(8)
C25 C24 C23 119.8(9)
C25 C24 H24 120.1
C23 C24 H24 120.1
C24 C25 C26 120.7(8)
C24 C25 C28 123.0(8)
C26 C25 C28 116.3(7)
C21 C26 C25 116.4(5)
C21 C26 H26 121.8
C25 C26 H26 121.8
F2 C27 C23 127.0(5)
F2 C27 F1 116.1
C23 C27 F1 107.4(5)
F2 C27 F3 108.8
C23 C27 F3 107.1(5)
F1 C27 F3 80.0
F5 C28 F6 110.1
F5 C28 F4 108.4
F6 C28 F4 104.9
F5 C28 C25 116.6(4)
F6 C28 C25 107.4(4)
F4 C28 C25 108.8(4)
C34 C29 N3 124.0(6)
C34 C29 C30 115.9(6)
N3 C29 C30 120.0(7)
C31 C30 C29 121.9(7)
C31 C30 H30 119.1
C29 C30 H30 119.1
C32 C31 C30 122.6(8)
C32 C31 C35 117.7(8)
C30 C31 C35 119.7(8)
C31 C32 C33 117.1(8)
C31 C32 H32 121.5
C33 C32 H32 121.5
C32 C33 C34 121.1(7)
C32 C33 C36 124.3(7)
C34 C33 C36 114.6(7)
C29 C34 C33 121.1(5)
C29 C34 H34 119.4
C33 C34 H34 119.4
F8 C35 F7 103.7
F8 C35 F9 97.5
F7 C35 F9 101.3
F8 C35 C31 120.4(5)
F7 C35 C31 115.1(4)
F9 C35 C31 115.9(4)
F11 C36 F12 106.0
F11 C36 F10 101.0
F12 C36 F10 116.6
F11 C36 C33 98.5(5)
F12 C36 C33 123.0(4)
F10 C36 C33 107.6(4)
N4 C37 C38 116.1(4)
N4 C37 H37A 108.3
C38 C37 H37A 108.3
N4 C37 H37B 108.3
C38 C37 H37B 108.3
H37A C37 H37B 107.4
C37 C38 H38A 109.5
C37 C38 H38B 109.5
H38A C38 H38B 109.5
C37 C38 H38C 109.5
H38A C38 H38C 109.5
H38B C38 H38C 109.5
C40 C39 N4 111.3(10)
C40 C39 H39A 109.4
N4 C39 H39A 109.4
C40 C39 H39B 109.4
N4 C39 H39B 109.4
H39A C39 H39B 108.0
C39 C40 H40A 109.5
C39 C40 H40B 109.5
H40A C40 H40B 109.5
C39 C40 H40C 109.5
H40A C40 H40C 109.5
H40B C40 H40C 109.5
C42 C41 N4 114.2(4)
C42 C41 H41A 108.7
N4 C41 H41A 108.7
C42 C41 H41B 108.7
N4 C41 H41B 108.7
H41A C41 H41B 107.6
C41 C42 H42A 109.5
C41 C42 H42B 109.5
H42A C42 H42B 109.5
C41 C42 H42C 109.5
H42A C42 H42C 109.5
H42B C42 H42C 109.5
N4 C43 C44 116.7(8)
N4 C43 H43A 108.1
C44 C43 H43A 108.1
N4 C43 H43B 108.1
C44 C43 H43B 108.1
H43A C43 H43B 107.3
C43 C44 H44A 109.5
C43 C44 H44B 109.5
H44A C44 H44B 109.5
C43 C44 H44C 109.5
H44A C44 H44C 109.5
H44B C44 H44C 109.5

loop_
_geom_bond_atom_site_label_1
_geom_bond_atom_site_label_2
_geom_bond_distance
S1 O1 1.415(6)
S1 O2 1.429(6)
S1 N2 1.614(7)
S1 C12 1.780(7)
S2 O3 1.424(5)
S2 O4 1.434(5)
S2 N3 1.628(6)
S2 C9 1.719(8)
N1 C10 1.366(9)
N1 C11 1.397(9)
N1 H1N 0.8600
N2 C21 1.461(10)
N2 H2N 0.8600
N3 C29 1.362(9)
N3 H3N 0.8600
N4 C39 1.481(13)
N4 C37 1.502(5)
N4 C41 1.531(6)
N4 C43 1.545(13)
C1 C2 1.321(11)
C1 C12 1.398(9)
C1 H1 0.9300
C2 C3 1.440(10)
C2 C13 1.575(10)
C3 C4 1.419(10)
C3 H3 0.9300
C4 C11 1.387(10)
C4 C5 1.459(5)
C5 C6 1.341(11)
C5 C10 1.435(9)
C6 C7 1.361(11)
C6 H6 0.9300
C7 C8 1.475(10)
C7 C17 1.485(11)
C8 C9 1.372(10)
C8 H8 0.9300
C9 C10 1.404(9)
C11 C12 1.389(9)
C13 C14 1.482(13)
C13 C16 1.494(14)
C13 C15 1.517(15)
C14 H14A 0.9600
C14 H14B 0.9600
C14 H14C 0.9600
C15 H15A 0.9600
C15 H15B 0.9600
C15 H15C 0.9600
C16 H16A 0.9600
C16 H16B 0.9600
C16 H16C 0.9600
C17 C19 1.537(13)
C17 C18 1.545(13)
C17 C20 1.611(15)
C18 H18A 0.9600
C18 H18B 0.9600
C18 H18C 0.9600
C19 H19A 0.9600
C19 H19B 0.9600
C19 H19C 0.9600
C20 H20A 0.9600
C20 H20B 0.9600
C20 H20C 0.9600
C21 C22 1.366(10)
C21 C26 1.378(8)
C22 C23 1.395(12)
C22 H22 0.9300
C23 C24 1.409(16)
C23 C27 1.424(11)
C24 C25 1.387(15)
C24 H24 0.9300
C25 C26 1.429(10)
C25 C28 1.507(10)
C26 H26 0.9300
C27 F2 1.1294
C27 F1 1.4619
C27 F3 1.5260
C28 F5 1.2220
C28 F6 1.3360
C28 F4 1.4463
C29 C34 1.360(8)
C29 C30 1.398(9)
C30 C31 1.365(11)
C30 H30 0.9300
C31 C32 1.349(14)
C31 C35 1.400(9)
C32 C33 1.369(13)
C32 H32 0.9300
C33 C34 1.422(9)
C33 C36 1.547(9)
C34 H34 0.9300
C35 F8 1.2672
C35 F7 1.3760
C35 F9 1.3985
C36 F11 1.2244
C36 F12 1.3348
C36 F10 1.3573
C37 C38 1.521(7)
C37 H37A 0.9700
C37 H37B 0.9700
C38 H38A 0.9600
C38 H38B 0.9600
C38 H38C 0.9600
C39 C40 1.48(2)
C39 H39A 0.9700
C39 H39B 0.9700
C40 H40A 0.9600
C40 H40B 0.9600
C40 H40C 0.9600
C41 C42 1.497(8)
C41 H41A 0.9700
C41 H41B 0.9700
C42 H42A 0.9600
C42 H42B 0.9600
C42 H42C 0.9600
C43 C44 1.581(16)
C43 H43A 0.9700
C43 H43B 0.9700
C44 H44A 0.9600
C44 H44B 0.9600
C44 H44C 0.9600
